data_7019868
loop_
_publ_author_name
'Long, Li'
'Xiao, Zhiyin'
'Zampella, Giuseppe'
'Wei, Zhenhong'
'De Gioia, Luca'
'Liu, Xiaoming'

_publ_section_title
;
 The reactions of pyridinyl thioesters with triiron dodecacarbonyl: their
 novel diiron carbonyl complexes and mechanistic investigations.
;
_journal_issue 31
_journal_name_full 'Dalton transactions (Cambridge, England : 2003)'
_journal_page_first 9482
_journal_page_last 9492
_journal_paper_doi 10.1039/c2dt30798g
_journal_volume 41
_journal_year 2012
_chemical_formula_moiety 'C13 H9 Fe2 N O6 S'
_chemical_formula_sum 'C13 H9 Fe2 N O6 S'
_chemical_formula_weight 418.98
_chemical_name_systematic
;
?
;
_space_group_IT_number 2
_symmetry_cell_setting triclinic
_symmetry_space_group_name_Hall '-P 1'
_symmetry_space_group_name_H-M 'P -1'
_atom_sites_solution_hydrogens geom
_atom_sites_solution_primary direct
_atom_sites_solution_secondary difmap
_audit_creation_method SHELXL-97
_cell_angle_alpha 98.666(3)
_cell_angle_beta 93.134(3)
_cell_angle_gamma 110.001(3)
_cell_formula_units_Z 2
_cell_length_a 8.034(2)
_cell_length_b 8.357(2)
_cell_length_c 12.834(4)
_cell_measurement_reflns_used 5791
_cell_measurement_temperature 296(2)
_cell_measurement_theta_max 28.36
_cell_measurement_theta_min 2.63
_cell_volume 795.2(4)
_computing_cell_refinement 'SAINT, v6.0 (Bruker AXS, 2004)'
_computing_data_collection 'SMART, v6.0 (Bruker AXS, 2004)'
_computing_data_reduction 'SAINT, v6.0 (Bruker AXS, 2004)'
_computing_molecular_graphics 'ORTEP3 for Windows (Farrugia, 1997)'
_computing_publication_material 'SHELXL-97 (Sheldrick, 2008)'
_computing_structure_refinement 'SHELXL-97 (Sheldrick, 2008)'
_computing_structure_solution 'SHELXS-97 (Sheldrick, 2008)'
_diffrn_ambient_temperature 296(2)
_diffrn_measured_fraction_theta_full 0.966
_diffrn_measured_fraction_theta_max 0.966
_diffrn_measurement_device_type 'Bruker Apex-II CCD diffractometer'
_diffrn_measurement_method 'Thin slice \f & \w scans'
_diffrn_radiation_monochromator graphite
_diffrn_radiation_source 'fine-focus sealed tube'
_diffrn_radiation_type MoK\a
_diffrn_radiation_wavelength 0.71073
_diffrn_reflns_av_R_equivalents 0.0170
_diffrn_reflns_av_sigmaI/netI 0.0218
_diffrn_reflns_limit_h_max 10
_diffrn_reflns_limit_h_min -10
_diffrn_reflns_limit_k_max 11
_diffrn_reflns_limit_k_min -11
_diffrn_reflns_limit_l_max 17
_diffrn_reflns_limit_l_min -14
_diffrn_reflns_number 7478
_diffrn_reflns_theta_full 28.37
_diffrn_reflns_theta_max 28.37
_diffrn_reflns_theta_min 2.64
_exptl_absorpt_coefficient_mu 1.982
_exptl_absorpt_correction_T_max 0.609
_exptl_absorpt_correction_T_min 0.505
_exptl_absorpt_correction_type multi-scan
_exptl_absorpt_process_details 'SADABS, v2.10 (Sheldrick, G.M., 2003)'
_exptl_crystal_colour red
_exptl_crystal_density_diffrn 1.750
_exptl_crystal_density_method 'not measured'
_exptl_crystal_description block
_exptl_crystal_F_000 420
_exptl_crystal_size_max 0.35
_exptl_crystal_size_mid 0.30
_exptl_crystal_size_min 0.25
_refine_diff_density_max 0.298
_refine_diff_density_min -0.320
_refine_diff_density_rms 0.049
_refine_ls_extinction_coef 0.0448(17)
_refine_ls_extinction_expression Fc^*^=kFc[1+0.001xFc^2^\l^3^/sin(2\q)]^-1/4^
_refine_ls_extinction_method SHELXL
_refine_ls_goodness_of_fit_ref 1.034
_refine_ls_hydrogen_treatment constr
_refine_ls_matrix_type full
_refine_ls_number_parameters 210
_refine_ls_number_reflns 3987
_refine_ls_number_restraints 0
_refine_ls_restrained_S_all 1.034
_refine_ls_R_factor_all 0.0243
_refine_ls_R_factor_gt 0.0221
_refine_ls_shift/su_max 0.001
_refine_ls_shift/su_mean 0.000
_refine_ls_structure_factor_coef Fsqd
_refine_ls_weighting_details 'calc w=1/[\s^2^(Fo^2^)+(0.0310P)^2^+0.2101P] where P=(Fo^2^+2Fc^2^)/3'
_refine_ls_weighting_scheme calc
_refine_ls_wR_factor_gt 0.0594
_refine_ls_wR_factor_ref 0.0608
_reflns_number_gt 3563
_reflns_number_total 3987
_reflns_threshold_expression >2sigma(I)
_cod_data_source_file c2dt30798g.txt
_cod_data_source_block t
_cod_depositor_comments
;
The following automatic conversions were performed:

'_exptl_absorpt_correction_type' value 'Multi-scan' changed to
'multi-scan' according to
/home/saulius/struct/CIF-dictionaries/cif_core.dic dictionary named
'cif_core.dic' version 2.4.1 from 2010-06-29.

Automatic conversion script
Id: cif_fix_values 1891 2012-01-12 08:04:46Z andrius 
;
_cod_original_sg_symbol_Hall -P1
_cod_original_sg_symbol_H-M P-1
_cod_database_code 7019868

loop_
_symmetry_equiv_pos_as_xyz
'x, y, z'
'-x, -y, -z'

loop_
_atom_site_label
_atom_site_type_symbol
_atom_site_fract_x
_atom_site_fract_y
_atom_site_fract_z
_atom_site_U_iso_or_equiv
_atom_site_adp_type
_atom_site_occupancy
_atom_site_symmetry_multiplicity
_atom_site_calc_flag
_atom_site_refinement_flags
Fe1 Fe 0.23126(3) 0.89671(2) 0.228353(16) 0.03040(7) Uani 1 1 d .
S1 S 0.23305(5) 0.67620(5) 0.10857(3) 0.03429(9) Uani 1 1 d .
O1 O -0.0263(2) 1.0403(2) 0.15082(18) 0.0844(6) Uani 1 1 d .
Fe2 Fe 0.48902(3) 0.78207(3) 0.220987(17) 0.03242(7) Uani 1 1 d .
O4 O 0.3681(2) 0.5314(2) 0.36001(14) 0.0712(4) Uani 1 1 d .
O3 O 0.7478(2) 1.0245(2) 0.39322(13) 0.0773(5) Uani 1 1 d .
O6 O 0.53880(14) 0.97784(14) 0.14007(9) 0.0390(2) Uani 1 1 d .
O2 O 0.3928(2) 1.16271(19) 0.41596(13) 0.0736(5) Uani 1 1 d .
C6 C 0.4126(2) 1.03162(19) 0.15543(12) 0.0348(3) Uani 1 1 d .
C2 C 0.3269(2) 1.0552(2) 0.34407(14) 0.0446(4) Uani 1 1 d .
C10 C -0.1198(2) 0.4139(2) 0.29580(16) 0.0494(4) Uani 1 1 d .
H10 H -0.1553 0.2984 0.2632 0.059 Uiso 1 1 calc R
C1 C 0.0694(2) 0.9792(2) 0.18114(17) 0.0487(4) Uani 1 1 d .
C5 C 0.6277(2) 0.6795(2) 0.14867(14) 0.0412(3) Uani 1 1 d .
C13 C -0.0101(2) 0.7515(2) 0.38789(14) 0.0423(3) Uani 1 1 d .
H13 H 0.0273 0.8673 0.4202 0.051 Uiso 1 1 calc R
C7 C 0.4239(3) 1.1926(2) 0.11296(17) 0.0532(5) Uani 1 1 d .
H7A H 0.5390 1.2411 0.0893 0.080 Uiso 1 1 calc R
H7B H 0.4072 1.2755 0.1679 0.080 Uiso 1 1 calc R
H7C H 0.3329 1.1642 0.0545 0.080 Uiso 1 1 calc R
C9 C 0.00130(19) 0.54183(19) 0.25213(13) 0.0353(3) Uani 1 1 d .
C3 C 0.6456(2) 0.9297(2) 0.32727(14) 0.0463(4) Uani 1 1 d .
C4 C 0.4150(2) 0.6292(2) 0.30522(14) 0.0444(4) Uani 1 1 d .
C12 C -0.1309(3) 0.6310(3) 0.43432(16) 0.0535(4) Uani 1 1 d .
H12 H -0.1743 0.6649 0.4963 0.064 Uiso 1 1 calc R
C8 C 0.0678(2) 0.49458(19) 0.14968(13) 0.0409(3) Uani 1 1 d .
H8A H -0.0325 0.4445 0.0947 0.049 Uiso 1 1 calc R
H8B H 0.1193 0.4068 0.1568 0.049 Uiso 1 1 calc R
C11 C -0.1868(3) 0.4590(3) 0.38747(18) 0.0576(5) Uani 1 1 d .
H11 H -0.2685 0.3749 0.4173 0.069 Uiso 1 1 calc R
O5 O 0.7123(2) 0.6153(2) 0.10471(13) 0.0646(4) Uani 1 1 d .
N1 N 0.05709(16) 0.71027(15) 0.29771(10) 0.0329(2) Uani 1 1 d .

loop_
_atom_site_aniso_label
_atom_site_aniso_U_11
_atom_site_aniso_U_22
_atom_site_aniso_U_33
_atom_site_aniso_U_23
_atom_site_aniso_U_13
_atom_site_aniso_U_12
Fe1 0.03334(12) 0.02455(11) 0.03366(12) 0.00604(8) 0.00784(8) 0.00977(8)
S1 0.03836(19) 0.03247(18) 0.02975(18) 0.00160(14) 0.00252(13) 0.01156(14)
O1 0.0590(9) 0.0730(10) 0.1421(17) 0.0488(11) 0.0136(10) 0.0374(8)
Fe2 0.03278(12) 0.03028(11) 0.03511(12) 0.00794(8) 0.00432(8) 0.01143(8)
O4 0.0699(9) 0.0728(10) 0.0787(11) 0.0487(9) 0.0133(8) 0.0198(8)
O3 0.0892(12) 0.0543(9) 0.0654(10) 0.0017(7) -0.0276(9) 0.0057(8)
O6 0.0387(6) 0.0386(6) 0.0433(6) 0.0154(5) 0.0133(5) 0.0137(5)
O2 0.0835(11) 0.0517(8) 0.0585(9) -0.0167(7) 0.0170(8) -0.0006(7)
C6 0.0413(8) 0.0296(7) 0.0334(7) 0.0084(6) 0.0080(6) 0.0107(6)
C2 0.0492(9) 0.0336(8) 0.0450(9) 0.0040(7) 0.0179(7) 0.0065(7)
C10 0.0450(9) 0.0341(8) 0.0636(11) 0.0141(8) 0.0074(8) 0.0046(7)
C1 0.0415(9) 0.0395(8) 0.0710(12) 0.0206(8) 0.0152(8) 0.0160(7)
C5 0.0390(8) 0.0365(8) 0.0496(9) 0.0100(7) 0.0055(7) 0.0143(6)
C13 0.0429(8) 0.0402(8) 0.0444(9) 0.0092(7) 0.0131(7) 0.0136(7)
C7 0.0640(11) 0.0416(9) 0.0658(12) 0.0274(9) 0.0253(9) 0.0233(8)
C9 0.0311(7) 0.0304(7) 0.0416(8) 0.0078(6) -0.0003(6) 0.0075(5)
C3 0.0526(10) 0.0391(8) 0.0444(9) 0.0105(7) -0.0015(7) 0.0125(7)
C4 0.0410(8) 0.0435(9) 0.0497(9) 0.0133(7) 0.0024(7) 0.0145(7)
C12 0.0507(10) 0.0584(11) 0.0547(11) 0.0192(9) 0.0243(8) 0.0171(9)
C8 0.0421(8) 0.0279(7) 0.0437(9) -0.0008(6) 0.0006(6) 0.0049(6)
C11 0.0494(10) 0.0503(10) 0.0716(13) 0.0271(10) 0.0215(9) 0.0068(8)
O5 0.0623(8) 0.0621(9) 0.0794(10) 0.0057(7) 0.0181(8) 0.0365(7)
N1 0.0316(6) 0.0297(6) 0.0361(6) 0.0069(5) 0.0050(5) 0.0086(5)

loop_
_atom_type_symbol
_atom_type_description
_atom_type_scat_dispersion_real
_atom_type_scat_dispersion_imag
_atom_type_scat_source
C C 0.0033 0.0016 'International Tables Vol C Tables 4.2.6.8 and 6.1.1.4'
H H 0.0000 0.0000 'International Tables Vol C Tables 4.2.6.8 and 6.1.1.4'
N N 0.0061 0.0033 'International Tables Vol C Tables 4.2.6.8 and 6.1.1.4'
O O 0.0106 0.0060 'International Tables Vol C Tables 4.2.6.8 and 6.1.1.4'
S S 0.1246 0.1234 'International Tables Vol C Tables 4.2.6.8 and 6.1.1.4'
Fe Fe 0.3463 0.8444 'International Tables Vol C Tables 4.2.6.8 and 6.1.1.4'

loop_
_geom_angle_atom_site_label_1
_geom_angle_atom_site_label_2
_geom_angle_atom_site_label_3
_geom_angle
C2 Fe1 C1 98.73(9)
C2 Fe1 C6 87.93(7)
C1 Fe1 C6 93.55(7)
C2 Fe1 N1 98.29(7)
C1 Fe1 N1 95.85(7)
C6 Fe1 N1 167.80(6)
C2 Fe1 S1 151.45(6)
C1 Fe1 S1 109.12(7)
C6 Fe1 S1 84.30(5)
N1 Fe1 S1 85.28(4)
C2 Fe1 Fe2 95.52(6)
C1 Fe1 Fe2 157.50(6)
C6 Fe1 Fe2 69.59(5)
N1 Fe1 Fe2 99.23(4)
S1 Fe1 Fe2 56.049(14)
C8 S1 Fe1 101.76(6)
C8 S1 Fe2 111.97(6)
Fe1 S1 Fe2 69.651(18)
C4 Fe2 C3 90.32(8)
C4 Fe2 C5 96.98(8)
C3 Fe2 C5 102.19(8)
C4 Fe2 O6 168.00(7)
C3 Fe2 O6 87.91(7)
C5 Fe2 O6 95.00(6)
C4 Fe2 S1 94.93(6)
C3 Fe2 S1 155.50(6)
C5 Fe2 S1 100.89(6)
O6 Fe2 S1 82.01(4)
C4 Fe2 Fe1 97.78(6)
C3 Fe2 Fe1 101.29(6)
C5 Fe2 Fe1 152.08(6)
O6 Fe2 Fe1 70.98(3)
S1 Fe2 Fe1 54.300(19)
C6 O6 Fe2 103.56(9)
O6 C6 C7 115.86(14)
O6 C6 Fe1 115.46(11)
C7 C6 Fe1 128.68(12)
O2 C2 Fe1 176.87(16)
C11 C10 C9 119.66(17)
C11 C10 H10 120.2
C9 C10 H10 120.2
O1 C1 Fe1 176.15(17)
O5 C5 Fe2 179.37(17)
N1 C13 C12 123.29(16)
N1 C13 H13 118.4
C12 C13 H13 118.4
C6 C7 H7A 109.5
C6 C7 H7B 109.5
H7A C7 H7B 109.5
C6 C7 H7C 109.5
H7A C7 H7C 109.5
H7B C7 H7C 109.5
N1 C9 C10 121.83(15)
N1 C9 C8 118.25(13)
C10 C9 C8 119.89(14)
O3 C3 Fe2 178.48(19)
O4 C4 Fe2 179.5(2)
C13 C12 C11 118.88(17)
C13 C12 H12 120.6
C11 C12 H12 120.6
C9 C8 S1 113.63(10)
C9 C8 H8A 108.8
S1 C8 H8A 108.8
C9 C8 H8B 108.8
S1 C8 H8B 108.8
H8A C8 H8B 107.7
C10 C11 C12 118.85(16)
C10 C11 H11 120.6
C12 C11 H11 120.6
C9 N1 C13 117.50(13)
C9 N1 Fe1 120.67(10)
C13 N1 Fe1 121.80(11)

loop_
_geom_bond_atom_site_label_1
_geom_bond_atom_site_label_2
_geom_bond_distance
Fe1 C2 1.7710(18)
Fe1 C1 1.7847(18)
Fe1 C6 1.9006(15)
Fe1 N1 2.0594(13)
Fe1 S1 2.2195(6)
Fe1 Fe2 2.5626(6)
S1 C8 1.8123(17)
S1 Fe2 2.2672(6)
O1 C1 1.140(2)
Fe2 C4 1.7668(18)
Fe2 C3 1.7916(18)
Fe2 C5 1.8337(17)
Fe2 O6 2.0062(11)
O4 C4 1.138(2)
O3 C3 1.138(2)
O6 C6 1.2555(19)
O2 C2 1.145(2)
C6 C7 1.503(2)
C10 C11 1.375(3)
C10 C9 1.390(2)
C10 H10 0.9300
C5 O5 1.127(2)
C13 N1 1.351(2)
C13 C12 1.374(2)
C13 H13 0.9300
C7 H7A 0.9600
C7 H7B 0.9600
C7 H7C 0.9600
C9 N1 1.3477(19)
C9 C8 1.495(2)
C12 C11 1.377(3)
C12 H12 0.9300
C8 H8A 0.9700
C8 H8B 0.9700
C11 H11 0.9300
